data_7131300
loop_
_publ_author_name
'Wang, Mengran'
'Wang, Chao'
'Xie, Xiuling'
'Pan, Da'
'Liu, Liangyu'
'Chen, Qiao'
'Li, Zhixuan'
'Zhang, Qi'
'Xu, Zhaoqing'

_publ_section_title
;
 Non-classical <i>C</i>-saccharide linkage of dehydroalanine: synthesis of
 <i>C</i>-glycoamino acids and <i>C</i>-glycopeptides.
;
_journal_issue 22
_journal_name_full 'Chemical communications (Cambridge, England)'
_journal_page_first 3305
_journal_page_last 3308
_journal_paper_doi 10.1039/d2cc06653j
_journal_volume 59
_journal_year 2023
_chemical_absolute_configuration unk
_chemical_formula_moiety 'C44 H41 N O10'
_chemical_formula_sum 'C44 H41 N O10'
_chemical_formula_weight 743.78
_space_group_crystal_system orthorhombic
_space_group_IT_number 19
_space_group_name_Hall 'P 2ac 2ab'
_space_group_name_H-M_alt 'P 21 21 21'
_atom_sites_solution_hydrogens geom
_atom_sites_solution_primary dual
_audit_creation_date 2022-09-07
_audit_creation_method
;
Olex2 1.5
(compiled 2022.04.07 svn.rca3783a0 for OlexSys, GUI svn.r6498)
;
_audit_update_record
;
2022-09-07 deposited with the CCDC.	2023-02-15 downloaded from the CCDC.
;
_cell_angle_alpha 90
_cell_angle_beta 90
_cell_angle_gamma 90
_cell_formula_units_Z 4
_cell_length_a 9.4574(2)
_cell_length_b 10.5099(2)
_cell_length_c 39.2952(6)
_cell_measurement_reflns_used 10438
_cell_measurement_temperature 149.99(10)
_cell_measurement_theta_max 77.0520
_cell_measurement_theta_min 3.3830
_cell_volume 3905.80(13)
_computing_cell_refinement 'CrysAlisPro 1.171.41.113a (Rigaku OD, 2021)'
_computing_data_collection 'CrysAlisPro 1.171.41.113a (Rigaku OD, 2021)'
_computing_data_reduction 'CrysAlisPro 1.171.41.113a (Rigaku OD, 2021)'
_computing_molecular_graphics 'Olex2 1.5 (Dolomanov et al., 2009)'
_computing_publication_material 'Olex2 1.5 (Dolomanov et al., 2009)'
_computing_structure_refinement 'SHELXL 2018/3 (Sheldrick, 2015)'
_computing_structure_solution 'SHELXT 2018/2 (Sheldrick, 2018)'
_diffrn_ambient_environment N~2~
_diffrn_ambient_temperature 149.99(10)
_diffrn_detector 'Image Plate'
_diffrn_detector_area_resol_mean 10.0000
_diffrn_detector_type 'Rigaku IP'
_diffrn_measured_fraction_theta_full 0.997
_diffrn_measured_fraction_theta_max 0.947
_diffrn_measurement_details
;
List of Runs (angles in degrees, time in seconds):

  # Type    Start    End  Width  t~exp~   \w     \q     \k     \f   Frames
#--------------------------------------------------------------------------
  1  \w    -21.00  23.00   0.50    0.05    --   47.57 -19.00 120.00   88
  2  \w     47.00  87.00   0.50    0.05    --  107.75-122.00  27.00   80
  3  \w     58.00 100.00   0.50    0.05    --  107.75 -77.00  90.00   84
  4  \w     98.00 141.00   0.50    0.05    --  107.75  37.00 -30.00   86
  5  \w     98.00 173.00   0.50    0.05    --  107.75  15.00  34.00  150
  6  \w     35.00  61.00   0.50    0.05    --  107.75 -57.00-180.00   52
  7  \w    -14.00  22.00   0.50    0.05    --   47.57 -19.00-180.00   72
  8  \w    -24.00   5.00   0.50    0.05    --  -47.57  19.00  60.00   58
  9  \w   -145.00 -50.00   0.50    0.05    -- -100.00 172.00 -14.00  190
 10  \w    -66.00 -27.00   0.50    0.05    -- -100.00  57.00 150.00   78
 11  \w    -40.00  25.00   0.50    0.05    --  -47.57  37.00 150.00  130
 12  \w   -113.00 -87.00   0.50    0.05    --  -47.57-150.00-134.00   52
 13  \w   -117.00 -92.00   0.50    0.05    --  -47.57-172.00 -26.00   50
;
_diffrn_measurement_device 'four-circle diffractometer'
_diffrn_measurement_device_type 'Rigaku R-AXIS SPIDER IP'
_diffrn_measurement_method '\w scans'
_diffrn_orient_matrix_type 'CrysAlisPro convention (1999,Acta A55,543-557)'
_diffrn_orient_matrix_UB_11 0.0591564000
_diffrn_orient_matrix_UB_12 -0.0185290000
_diffrn_orient_matrix_UB_13 0.0361655000
_diffrn_orient_matrix_UB_21 0.1509861000
_diffrn_orient_matrix_UB_22 0.0225766000
_diffrn_orient_matrix_UB_23 -0.0135025000
_diffrn_orient_matrix_UB_31 -0.0157735000
_diffrn_orient_matrix_UB_32 0.1436299000
_diffrn_orient_matrix_UB_33 0.0068165000
_diffrn_radiation_monochromator graphite
_diffrn_radiation_probe x-ray
_diffrn_radiation_type 'Cu K\a'
_diffrn_radiation_wavelength 1.54184
_diffrn_reflns_av_R_equivalents 0.0501
_diffrn_reflns_av_unetI/netI 0.0454
_diffrn_reflns_Laue_measured_fraction_full 0.997
_diffrn_reflns_Laue_measured_fraction_max 0.947
_diffrn_reflns_limit_h_max 11
_diffrn_reflns_limit_h_min -11
_diffrn_reflns_limit_k_max 12
_diffrn_reflns_limit_k_min -6
_diffrn_reflns_limit_l_max 49
_diffrn_reflns_limit_l_min -49
_diffrn_reflns_number 14695
_diffrn_reflns_point_group_measured_fraction_full 0.926
_diffrn_reflns_point_group_measured_fraction_max 0.859
_diffrn_reflns_theta_full 67.684
_diffrn_reflns_theta_max 77.369
_diffrn_reflns_theta_min 2.249
_diffrn_source 'sealed X-ray tube'
_diffrn_source_target Mo
_diffrn_source_type 'Rigaku (Cu) X-ray Source'
_exptl_absorpt_coefficient_mu 0.737
_exptl_absorpt_correction_T_max 1.00000
_exptl_absorpt_correction_T_min 0.33015
_exptl_absorpt_correction_type multi-scan
_exptl_absorpt_process_details
;
CrysAlisPro 1.171.41.113a (Rigaku Oxford Diffraction, 2021)
Empirical absorption correction using spherical harmonics,
implemented in SCALE3 ABSPACK scaling algorithm.
;
_exptl_crystal_colour 'clear light colourless'
_exptl_crystal_colour_lustre clear
_exptl_crystal_colour_modifier light
_exptl_crystal_colour_primary colourless
_exptl_crystal_density_diffrn 1.265
_exptl_crystal_description block
_exptl_crystal_F_000 1568
_exptl_crystal_size_max 0.18
_exptl_crystal_size_mid 0.13
_exptl_crystal_size_min 0.08
_refine_diff_density_max 0.554
_refine_diff_density_min -0.295
_refine_diff_density_rms 0.057
_refine_ls_abs_structure_details
;
 Classical Flack method preferred over Parsons because s.u. lower.
;
_refine_ls_abs_structure_Flack -0.8(4)
_refine_ls_extinction_method none
_refine_ls_goodness_of_fit_ref 1.097
_refine_ls_hydrogen_treatment constr
_refine_ls_matrix_type full
_refine_ls_number_parameters 507
_refine_ls_number_reflns 7108
_refine_ls_number_restraints 13
_refine_ls_restrained_S_all 1.100
_refine_ls_R_factor_all 0.0781
_refine_ls_R_factor_gt 0.0736
_refine_ls_shift/su_max 0.000
_refine_ls_shift/su_mean 0.000
_refine_ls_structure_factor_coef Fsqd
_refine_ls_weighting_details 'w=1/[\s^2^(Fo^2^)+(0.1037P)^2^+2.7059P] where P=(Fo^2^+2Fc^2^)/3'
_refine_ls_weighting_scheme calc
_refine_ls_wR_factor_gt 0.1985
_refine_ls_wR_factor_ref 0.2018
_reflns_Friedel_coverage 0.606
_reflns_Friedel_fraction_full 0.832
_reflns_Friedel_fraction_max 0.745
_reflns_number_gt 6423
_reflns_number_total 7108
_reflns_threshold_expression 'I > 2\s(I)'
_cod_data_source_file d2cc06653j2.cif
_cod_data_source_block wangmengran-xzhq_0907-1_auto
_cod_depositor_comments 'Adding full bibliography for 7131300.cif.'
_cod_database_code 7131300
_shelx_shelxl_version_number 2018/3
_shelx_space_group_comment
;
The symmetry employed for this shelxl refinement is uniquely defined
by the following loop, which should always be used as a source of
symmetry information in preference to the above space-group names.
They are only intended as comments.
;
_shelx_estimated_absorpt_t_max 0.943
_shelx_estimated_absorpt_t_min 0.879
_olex2_refinement_description
;
1. Fixed Uiso
 At 1.2 times of:
  All C(H) groups, All C(H,H) groups, All N(H) groups
 At 1.5 times of:
  All C(H,H,H) groups
2. Restrained distances
 O9-C34 \\sim O10-C34
 with sigma of 0.02
3. Uiso/Uaniso restraints and constraints
Uanis(O10) \\sim Ueq, Uanis(O9) \\sim Ueq: with sigma of 0.01 and sigma for
terminal atoms of 0.005
4. Others
 Fixed Sof: O9(0.5) O10(0.5)
5.a Ternary CH refined with riding coordinates:
 C2(H2A), C6(H6), C18(H18), C20(H20), C29(H29), C31(H31)
5.b Secondary CH2 refined with riding coordinates:
 C17(H17A,H17B), C23(H23A,H23B)
5.c Aromatic/amide H refined with riding coordinates:
 N2(H2), C4(H4), C8(H8), C9(H9), C10(H10), C11(H11), C15(H15), C16(H16),
 C19(H19), C21(H21), C22(H22), C24(H24), C26(H26), C27(H27), C30(H30), C32(H32),
  C33(H33), C35(H35), C36(H36), C37(H37), C38(H38), C39(H39), C40(H40),
 C41(H41), C42(H42)
5.d Idealised Me refined as rotating group:
 C43(H43A,H43B,H43C), C44(H44A,H44B,H44C)
;
_olex2_submission_special_instructions 'No special instructions were received'
_oxdiff_exptl_absorpt_empirical_details
;
Empirical correction (ABSPACK) includes:
- Absorption correction using spherical harmonics
- Frame scaling
;
_oxdiff_exptl_absorpt_empirical_full_max 1.540
_oxdiff_exptl_absorpt_empirical_full_min 0.548

loop_
_space_group_symop_operation_xyz
'x, y, z'
'-x+1/2, -y, z+1/2'
'-x, y+1/2, -z+1/2'
'x+1/2, -y+1/2, -z'

loop_
_atom_site_label
_atom_site_type_symbol
_atom_site_fract_x
_atom_site_fract_y
_atom_site_fract_z
_atom_site_U_iso_or_equiv
_atom_site_adp_type
_atom_site_occupancy
_atom_site_site_symmetry_order
_atom_site_calc_flag
_atom_site_refinement_flags_posn
_atom_site_refinement_flags_adp
_atom_site_refinement_flags_occupancy
_atom_site_disorder_assembly
_atom_site_disorder_group
O11 O 0.4714(4) 0.7836(3) 0.58562(8) 0.0386(7) Uani 1 1 d . . . . .
O2 O 0.4773(4) 0.5861(3) 0.63483(7) 0.0372(7) Uani 1 1 d . . . . .
O3 O 0.7232(4) 0.8321(3) 0.55271(8) 0.0401(8) Uani 1 1 d . . . . .
O4 O 0.7592(4) 0.4937(3) 0.57563(9) 0.0461(8) Uani 1 1 d . . . . .
O5 O 0.5308(4) 0.9269(4) 0.62537(10) 0.0519(9) Uani 1 1 d . . . . .
O6 O 0.7212(4) 0.2626(4) 0.69769(9) 0.0470(8) Uani 1 1 d . . . . .
O7 O 0.3140(5) 0.4512(4) 0.61405(10) 0.0578(10) Uani 1 1 d . . . . .
O8 O 0.2339(4) 0.1173(4) 0.79720(10) 0.0575(10) Uani 1 1 d . . . . .
O9 O 0.7784(13) 0.7757(10) 0.4995(2) 0.055(2) Uani 0.5 1 d D U P A 1
O10 O 0.7055(13) 0.7804(9) 0.4971(2) 0.054(2) Uani 0.5 1 d D U P A 2
O1 O 0.9076(5) 0.6663(4) 0.58553(12) 0.0603(11) Uani 1 1 d . . . . .
N2 N 0.5663(4) 0.1126(4) 0.68012(10) 0.0395(9) Uani 1 1 d . . . . .
H2 H 0.543491 0.059888 0.663616 0.047 Uiso 1 1 calc R U . . .
C1 C 0.4548(5) 0.8952(4) 0.60203(11) 0.0367(10) Uani 1 1 d . . . . .
C2 C 0.5968(5) 0.7109(4) 0.59319(11) 0.0356(10) Uani 1 1 d . . . . .
H2A H 0.652783 0.752615 0.611682 0.043 Uiso 1 1 calc R U . . .
C3 C 0.3552(5) 0.5186(4) 0.63665(12) 0.0384(10) Uani 1 1 d . . . . .
C4 C 0.4450(5) 0.0075(5) 0.72714(12) 0.0398(10) Uani 1 1 d . . . . .
H4 H 0.480945 -0.071685 0.719290 0.048 Uiso 1 1 calc R U . . .
C5 C 0.8971(5) 0.0850(5) 0.65121(11) 0.0375(10) Uani 1 1 d . . . . .
C6 C 0.6884(6) 0.4985(5) 0.60834(12) 0.0415(11) Uani 1 1 d . . . . .
H6 H 0.751089 0.541254 0.625349 0.050 Uiso 1 1 calc R U . . .
C7 C 0.4772(5) 0.1183(5) 0.70937(11) 0.0371(10) Uani 1 1 d . . . . .
C8 C 0.9241(6) -0.0254(5) 0.63302(14) 0.0453(11) Uani 1 1 d . . . . .
H8 H 0.860716 -0.051274 0.615584 0.054 Uiso 1 1 calc R U . . .
C9 C 0.4208(5) 0.2327(5) 0.72079(14) 0.0421(11) Uani 1 1 d . . . . .
H9 H 0.439242 0.308930 0.708584 0.051 Uiso 1 1 calc R U . . .
C10 C 0.9933(5) 0.1235(5) 0.67607(12) 0.0440(11) Uani 1 1 d . . . . .
H10 H 0.978576 0.200450 0.688267 0.053 Uiso 1 1 calc R U . . .
C11 C 0.2528(6) 0.9247(5) 0.56175(13) 0.0444(11) Uani 1 1 d . . . . .
H11 H 0.271645 0.843812 0.551946 0.053 Uiso 1 1 calc R U . . .
C12 C 0.3367(5) 0.9701(4) 0.58827(12) 0.0363(10) Uani 1 1 d . . . . .
C13 C 0.6827(6) 0.1834(5) 0.67656(11) 0.0391(10) Uani 1 1 d . . . . .
C14 C 0.7723(7) 0.9948(5) 0.51289(12) 0.0461(12) Uani 1 1 d . . . . .
C15 C 1.0420(7) -0.0980(5) 0.63996(16) 0.0561(14) Uani 1 1 d . . . . .
H15 H 1.059385 -0.173599 0.627408 0.067 Uiso 1 1 calc R U . . .
C16 C 0.3377(5) 0.2364(5) 0.74994(14) 0.0433(11) Uani 1 1 d . . . . .
H16 H 0.299947 0.315063 0.757663 0.052 Uiso 1 1 calc R U . . .
C17 C 0.6615(6) 0.3640(5) 0.61919(15) 0.0477(12) Uani 1 1 d . . . . .
H17A H 0.610754 0.319067 0.600725 0.057 Uiso 1 1 calc R U . . .
H17B H 0.599331 0.364572 0.639457 0.057 Uiso 1 1 calc R U . . .
C18 C 0.6825(6) 0.7034(4) 0.56060(12) 0.0384(10) Uani 1 1 d . . . . .
H18 H 0.620022 0.671014 0.541985 0.046 Uiso 1 1 calc R U . . .
C19 C 0.3620(6) 0.0106(5) 0.75586(13) 0.0425(11) Uani 1 1 d . . . . .
H19 H 0.340656 -0.066127 0.767541 0.051 Uiso 1 1 calc R U . . .
C20 C 0.5551(5) 0.5772(4) 0.60335(11) 0.0375(10) Uani 1 1 d . . . . .
H20 H 0.494522 0.538150 0.585291 0.045 Uiso 1 1 calc R U . . .
C21 C 1.1347(6) -0.0607(6) 0.66518(16) 0.0573(15) Uani 1 1 d . . . . .
H21 H 1.215376 -0.111137 0.670223 0.069 Uiso 1 1 calc R U . . .
C22 C 0.3082(6) 1.0899(4) 0.60238(14) 0.0444(11) Uani 1 1 d . . . . .
H22 H 0.365250 1.121694 0.620379 0.053 Uiso 1 1 calc R U . . .
C23 C 0.7968(6) 0.2903(5) 0.62770(13) 0.0438(11) Uani 1 1 d . . . . .
H23A H 0.852148 0.277061 0.606606 0.053 Uiso 1 1 calc R U . . .
H23B H 0.855238 0.341242 0.643548 0.053 Uiso 1 1 calc R U . . .
C24 C 0.7401(6) 1.0883(5) 0.53642(13) 0.0480(12) Uani 1 1 d . . . . .
H24 H 0.700303 1.066303 0.557829 0.058 Uiso 1 1 calc R U . . .
C25 C 0.2792(5) 0.5382(5) 0.66960(12) 0.0394(10) Uani 1 1 d . . . . .
C26 C 1.1103(6) 0.0486(6) 0.68280(14) 0.0527(14) Uani 1 1 d . . . . .
H26 H 1.174764 0.073996 0.700043 0.063 Uiso 1 1 calc R U . . .
C27 C 0.3285(6) 0.6207(5) 0.69418(12) 0.0428(11) Uani 1 1 d . . . . .
H27 H 0.413733 0.666585 0.690553 0.051 Uiso 1 1 calc R U . . .
C28 C 0.3097(5) 0.1249(5) 0.76782(13) 0.0432(11) Uani 1 1 d . . . . .
C29 C 0.7648(5) 0.1618(4) 0.64383(11) 0.0384(10) Uani 1 1 d . . . . .
H29 H 0.703983 0.112002 0.627819 0.046 Uiso 1 1 calc R U . . .
C30 C 0.2542(7) 0.6363(6) 0.72387(13) 0.0550(14) Uani 1 1 d . . . . .
H30 H 0.288134 0.692824 0.740885 0.066 Uiso 1 1 calc R U . . .
C31 C 0.8089(6) 0.6142(5) 0.56411(14) 0.0473(12) Uani 1 1 d . . . . .
H31 H 0.852842 0.602820 0.541173 0.057 Uiso 1 1 calc R U . . .
C32 C 0.1986(6) 1.1606(5) 0.59023(15) 0.0516(13) Uani 1 1 d . . . . .
H32 H 0.180275 1.242085 0.599733 0.062 Uiso 1 1 calc R U . . .
C33 C 0.1140(6) 1.1156(6) 0.56436(16) 0.0576(14) Uani 1 1 d . . . . .
H33 H 0.036605 1.165095 0.556476 0.069 Uiso 1 1 calc R U . . .
C34 C 0.7446(8) 0.8576(5) 0.51960(13) 0.0583(16) Uani 1 1 d D . . . .
C35 C 0.1565(7) 0.4688(6) 0.67504(16) 0.0571(14) Uani 1 1 d . . . . .
H35 H 0.124533 0.409939 0.658371 0.069 Uiso 1 1 calc R U . . .
C36 C 0.7667(8) 1.2154(5) 0.52832(16) 0.0595(16) Uani 1 1 d . . . . .
H36 H 0.743442 1.281171 0.543945 0.071 Uiso 1 1 calc R U . . .
C37 C 0.8275(8) 1.2445(7) 0.49719(18) 0.0668(18) Uani 1 1 d . . . . .
H37 H 0.847913 1.330727 0.491880 0.080 Uiso 1 1 calc R U . . .
C38 C 0.1421(7) 0.9978(6) 0.54980(15) 0.0558(14) Uani 1 1 d . . . . .
H38 H 0.085059 0.967512 0.531619 0.067 Uiso 1 1 calc R U . . .
C39 C 0.1299(7) 0.5697(7) 0.72901(15) 0.0616(16) Uani 1 1 d . . . . .
H39 H 0.077613 0.581999 0.749397 0.074 Uiso 1 1 calc R U . . .
C40 C 0.0812(7) 0.4856(7) 0.70478(17) 0.0660(17) Uani 1 1 d . . . . .
H40 H -0.003720 0.439430 0.708533 0.079 Uiso 1 1 calc R U . . .
C41 C 0.8294(8) 1.0258(6) 0.48159(15) 0.0638(17) Uani 1 1 d . . . . .
H41 H 0.848550 0.961140 0.465348 0.077 Uiso 1 1 calc R U . . .
C42 C 0.8586(9) 1.1525(7) 0.47407(18) 0.074(2) Uani 1 1 d . . . . .
H42 H 0.900035 1.174569 0.452853 0.089 Uiso 1 1 calc R U . . .
C43 C 0.1801(9) 0.2326(7) 0.81106(18) 0.0713(19) Uani 1 1 d . . . . .
H43A H 0.121914 0.275871 0.793953 0.107 Uiso 1 1 calc R U . . .
H43B H 0.258925 0.287885 0.817637 0.107 Uiso 1 1 calc R U . . .
H43C H 0.122248 0.213593 0.831117 0.107 Uiso 1 1 calc R U . . .
C44 C 1.0397(8) 0.5975(7) 0.5856(3) 0.088(2) Uani 1 1 d . . . . .
H44A H 1.072424 0.586118 0.562109 0.132 Uiso 1 1 calc R U . . .
H44B H 1.025831 0.513992 0.596179 0.132 Uiso 1 1 calc R U . . .
H44C H 1.110460 0.645572 0.598468 0.132 Uiso 1 1 calc R U . . .

loop_
_atom_site_aniso_label
_atom_site_aniso_U_11
_atom_site_aniso_U_22
_atom_site_aniso_U_33
_atom_site_aniso_U_23
_atom_site_aniso_U_13
_atom_site_aniso_U_12
O11 0.0484(19) 0.0285(15) 0.0389(16) -0.0076(13) -0.0049(15) 0.0044(14)
O2 0.0435(17) 0.0373(16) 0.0307(14) -0.0033(13) 0.0018(13) -0.0012(14)
O3 0.060(2) 0.0257(14) 0.0344(15) 0.0005(12) 0.0044(15) 0.0007(15)
O4 0.062(2) 0.0275(15) 0.0486(18) 0.0012(13) 0.0135(17) 0.0049(15)
O5 0.050(2) 0.0458(19) 0.060(2) -0.0256(17) -0.0107(18) 0.0075(17)
O6 0.047(2) 0.054(2) 0.0402(17) -0.0054(16) 0.0032(15) -0.0052(17)
O7 0.060(2) 0.060(2) 0.053(2) -0.0242(19) 0.0072(19) -0.015(2)
O8 0.056(2) 0.056(2) 0.060(2) -0.0109(18) 0.0146(19) 0.001(2)
O9 0.072(5) 0.054(4) 0.041(4) -0.005(3) 0.009(4) 0.006(4)
O10 0.075(5) 0.046(4) 0.041(4) -0.006(3) 0.004(4) -0.006(4)
O1 0.055(2) 0.044(2) 0.082(3) -0.004(2) 0.007(2) 0.0086(18)
N2 0.042(2) 0.040(2) 0.0365(19) -0.0067(17) -0.0028(16) 0.0024(18)
C1 0.044(2) 0.029(2) 0.037(2) -0.0078(18) 0.004(2) -0.0043(19)
C2 0.043(2) 0.030(2) 0.034(2) -0.0044(18) -0.0003(19) 0.0035(19)
C3 0.038(2) 0.035(2) 0.042(2) -0.007(2) 0.000(2) -0.0005(19)
C4 0.037(2) 0.035(2) 0.047(3) -0.004(2) -0.004(2) 0.007(2)
C5 0.038(2) 0.042(3) 0.033(2) 0.0049(19) 0.0026(18) 0.000(2)
C6 0.047(3) 0.038(2) 0.040(2) 0.002(2) 0.006(2) 0.005(2)
C7 0.033(2) 0.040(2) 0.038(2) -0.007(2) -0.0051(19) 0.005(2)
C8 0.049(3) 0.038(2) 0.049(3) -0.001(2) 0.007(2) -0.005(2)
C9 0.039(3) 0.033(2) 0.055(3) -0.004(2) -0.002(2) 0.002(2)
C10 0.044(3) 0.052(3) 0.037(2) 0.000(2) -0.001(2) 0.000(2)
C11 0.045(3) 0.041(2) 0.047(2) -0.005(2) -0.001(2) 0.001(2)
C12 0.042(2) 0.027(2) 0.040(2) -0.0048(18) 0.007(2) -0.0024(18)
C13 0.050(3) 0.037(2) 0.030(2) -0.0017(19) -0.005(2) 0.009(2)
C14 0.064(3) 0.036(2) 0.038(2) 0.004(2) 0.003(2) 0.004(2)
C15 0.055(3) 0.041(3) 0.073(4) 0.008(3) 0.016(3) 0.009(2)
C16 0.036(2) 0.037(2) 0.056(3) -0.014(2) -0.003(2) 0.003(2)
C17 0.047(3) 0.042(3) 0.054(3) 0.012(2) 0.002(2) 0.004(2)
C18 0.057(3) 0.0225(19) 0.036(2) -0.0040(17) 0.002(2) -0.002(2)
C19 0.044(3) 0.039(2) 0.045(3) -0.001(2) -0.003(2) 0.003(2)
C20 0.048(3) 0.034(2) 0.0302(19) -0.0028(18) 0.0005(19) 0.004(2)
C21 0.045(3) 0.059(3) 0.068(4) 0.025(3) 0.011(3) 0.015(3)
C22 0.049(3) 0.029(2) 0.054(3) -0.007(2) 0.008(2) -0.003(2)
C23 0.049(3) 0.040(2) 0.042(2) 0.004(2) 0.000(2) -0.002(2)
C24 0.062(3) 0.035(2) 0.047(3) 0.006(2) 0.003(2) 0.005(2)
C25 0.041(2) 0.040(2) 0.038(2) -0.0046(19) -0.002(2) 0.011(2)
C26 0.042(3) 0.071(4) 0.045(3) 0.011(3) -0.002(2) 0.002(3)
C27 0.047(3) 0.048(3) 0.034(2) 0.000(2) -0.006(2) 0.006(2)
C28 0.034(2) 0.047(3) 0.048(3) -0.008(2) 0.001(2) -0.001(2)
C29 0.043(3) 0.038(2) 0.034(2) 0.0010(18) 0.0007(19) 0.001(2)
C30 0.066(4) 0.063(3) 0.036(2) -0.005(2) -0.005(2) 0.015(3)
C31 0.057(3) 0.033(2) 0.052(3) 0.006(2) 0.013(2) 0.003(2)
C32 0.055(3) 0.035(2) 0.065(3) -0.002(2) 0.012(3) 0.002(2)
C33 0.047(3) 0.054(3) 0.072(4) 0.012(3) 0.005(3) 0.012(3)
C34 0.105(5) 0.035(2) 0.035(2) 0.000(2) 0.012(3) 0.003(3)
C35 0.054(3) 0.058(3) 0.059(3) -0.014(3) 0.009(3) -0.003(3)
C36 0.080(4) 0.033(2) 0.066(3) 0.010(2) -0.015(3) 0.005(3)
C37 0.078(4) 0.049(3) 0.073(4) 0.031(3) -0.016(4) -0.008(3)
C38 0.052(3) 0.059(3) 0.057(3) -0.003(3) -0.006(3) 0.006(3)
C39 0.066(4) 0.071(4) 0.047(3) 0.002(3) 0.014(3) 0.021(3)
C40 0.055(3) 0.070(4) 0.073(4) -0.003(3) 0.020(3) -0.002(3)
C41 0.089(5) 0.053(3) 0.049(3) 0.012(3) 0.014(3) 0.015(3)
C42 0.096(5) 0.063(4) 0.065(4) 0.032(3) 0.012(4) 0.007(4)
C43 0.079(5) 0.067(4) 0.068(4) -0.012(3) 0.025(4) 0.011(4)
C44 0.060(4) 0.061(4) 0.144(7) -0.006(5) 0.015(5) 0.013(3)

loop_
_atom_type_symbol
_atom_type_description
_atom_type_scat_dispersion_real
_atom_type_scat_dispersion_imag
_atom_type_scat_source
C C 0.0181 0.0091 'International Tables Vol C Tables 4.2.6.8 and 6.1.1.4'
H H 0.0000 0.0000 'International Tables Vol C Tables 4.2.6.8 and 6.1.1.4'
N N 0.0311 0.0180 'International Tables Vol C Tables 4.2.6.8 and 6.1.1.4'
O O 0.0492 0.0322 'International Tables Vol C Tables 4.2.6.8 and 6.1.1.4'

loop_
_geom_angle_atom_site_label_1
_geom_angle_atom_site_label_2
_geom_angle_atom_site_label_3
_geom_angle
_geom_angle_site_symmetry_1
_geom_angle_site_symmetry_3
_geom_angle_publ_flag
C1 O11 C2 117.2(4) . . ?
C3 O2 C20 116.4(3) . . ?
C34 O3 C18 115.9(4) . . ?
C31 O4 C6 113.8(4) . . ?
C28 O8 C43 117.6(5) . . ?
C31 O1 C44 112.9(5) . . ?
C7 N2 H2 118.4 . . ?
C13 N2 H2 118.4 . . ?
C13 N2 C7 123.2(4) . . ?
O11 C1 C12 112.2(4) . . ?
O5 C1 O11 122.2(4) . . ?
O5 C1 C12 125.5(4) . . ?
O11 C2 H2A 110.7 . . ?
O11 C2 C18 107.0(4) . . ?
O11 C2 C20 109.4(4) . . ?
C18 C2 H2A 110.7 . . ?
C20 C2 H2A 110.7 . . ?
C20 C2 C18 108.3(4) . . ?
O2 C3 C25 112.5(4) . . ?
O7 C3 O2 123.1(4) . . ?
O7 C3 C25 124.4(5) . . ?
C7 C4 H4 119.5 . . ?
C19 C4 H4 119.5 . . ?
C19 C4 C7 121.1(4) . . ?
C8 C5 C10 119.0(5) . . ?
C8 C5 C29 119.9(4) . . ?
C10 C5 C29 121.2(4) . . ?
O4 C6 H6 109.5 . . ?
O4 C6 C17 107.3(4) . . ?
O4 C6 C20 106.7(4) . . ?
C17 C6 H6 109.5 . . ?
C17 C6 C20 114.2(4) . . ?
C20 C6 H6 109.5 . . ?
C4 C7 N2 119.9(4) . . ?
C9 C7 N2 121.5(4) . . ?
C9 C7 C4 118.6(4) . . ?
C5 C8 H8 119.7 . . ?
C15 C8 C5 120.7(5) . . ?
C15 C8 H8 119.7 . . ?
C7 C9 H9 119.7 . . ?
C7 C9 C16 120.5(5) . . ?
C16 C9 H9 119.7 . . ?
C5 C10 H10 120.3 . . ?
C26 C10 C5 119.3(5) . . ?
C26 C10 H10 120.3 . . ?
C12 C11 H11 120.2 . . ?
C38 C11 H11 120.2 . . ?
C38 C11 C12 119.7(5) . . ?
C11 C12 C1 121.6(4) . . ?
C11 C12 C22 119.6(5) . . ?
C22 C12 C1 118.8(4) . . ?
O6 C13 N2 123.4(4) . . ?
O6 C13 C29 121.4(5) . . ?
N2 C13 C29 115.2(4) . . ?
C24 C14 C34 122.0(5) . . ?
C41 C14 C24 120.9(5) . . ?
C41 C14 C34 117.0(5) . . ?
C8 C15 H15 120.0 . . ?
C8 C15 C21 120.0(5) . . ?
C21 C15 H15 120.0 . . ?
C9 C16 H16 120.0 . . ?
C9 C16 C28 120.0(5) . . ?
C28 C16 H16 120.0 . . ?
C6 C17 H17A 108.9 . . ?
C6 C17 H17B 108.9 . . ?
C6 C17 C23 113.4(5) . . ?
H17A C17 H17B 107.7 . . ?
C23 C17 H17A 108.9 . . ?
C23 C17 H17B 108.9 . . ?
O3 C18 C2 106.0(3) . . ?
O3 C18 H18 108.7 . . ?
O3 C18 C31 112.8(4) . . ?
C2 C18 H18 108.7 . . ?
C2 C18 C31 112.0(4) . . ?
C31 C18 H18 108.7 . . ?
C4 C19 H19 119.8 . . ?
C4 C19 C28 120.3(5) . . ?
C28 C19 H19 119.8 . . ?
O2 C20 C2 107.4(3) . . ?
O2 C20 C6 110.3(4) . . ?
O2 C20 H20 110.1 . . ?
C2 C20 C6 108.8(4) . . ?
C2 C20 H20 110.1 . . ?
C6 C20 H20 110.1 . . ?
C15 C21 H21 120.1 . . ?
C26 C21 C15 119.8(5) . . ?
C26 C21 H21 120.1 . . ?
C12 C22 H22 120.1 . . ?
C32 C22 C12 119.9(5) . . ?
C32 C22 H22 120.1 . . ?
C17 C23 H23A 109.2 . . ?
C17 C23 H23B 109.2 . . ?
H23A C23 H23B 107.9 . . ?
C29 C23 C17 111.9(4) . . ?
C29 C23 H23A 109.2 . . ?
C29 C23 H23B 109.2 . . ?
C14 C24 H24 120.4 . . ?
C14 C24 C36 119.2(5) . . ?
C36 C24 H24 120.4 . . ?
C27 C25 C3 122.0(5) . . ?
C27 C25 C35 120.4(5) . . ?
C35 C25 C3 117.6(4) . . ?
C10 C26 H26 119.4 . . ?
C21 C26 C10 121.3(5) . . ?
C21 C26 H26 119.4 . . ?
C25 C27 H27 120.1 . . ?
C30 C27 C25 119.9(5) . . ?
C30 C27 H27 120.1 . . ?
O8 C28 C16 125.3(5) . . ?
O8 C28 C19 115.2(5) . . ?
C19 C28 C16 119.5(5) . . ?
C5 C29 C13 109.8(4) . . ?
C5 C29 C23 112.8(4) . . ?
C5 C29 H29 108.5 . . ?
C13 C29 C23 108.7(4) . . ?
C13 C29 H29 108.5 . . ?
C23 C29 H29 108.5 . . ?
C27 C30 H30 120.0 . . ?
C27 C30 C39 119.9(5) . . ?
C39 C30 H30 120.0 . . ?
O4 C31 C18 108.5(4) . . ?
O4 C31 H31 108.5 . . ?
O1 C31 O4 112.6(4) . . ?
O1 C31 C18 110.1(4) . . ?
O1 C31 H31 108.5 . . ?
C18 C31 H31 108.5 . . ?
C22 C32 H32 119.6 . . ?
C22 C32 C33 120.9(5) . . ?
C33 C32 H32 119.6 . . ?
C32 C33 H33 120.0 . . ?
C32 C33 C38 119.9(5) . . ?
C38 C33 H33 120.0 . . ?
O3 C34 C14 113.1(4) . . ?
O9 C34 O3 121.9(7) . . ?
O9 C34 C14 121.8(7) . . ?
O10 C34 O3 120.6(7) . . ?
O10 C34 C14 123.5(6) . . ?
C25 C35 H35 120.2 . . ?
C40 C35 C25 119.6(6) . . ?
C40 C35 H35 120.2 . . ?
C24 C36 H36 120.4 . . ?
C37 C36 C24 119.1(6) . . ?
C37 C36 H36 120.4 . . ?
C36 C37 H37 119.2 . . ?
C42 C37 C36 121.6(6) . . ?
C42 C37 H37 119.2 . . ?
C11 C38 C33 120.0(6) . . ?
C11 C38 H38 120.0 . . ?
C33 C38 H38 120.0 . . ?
C30 C39 H39 119.8 . . ?
C40 C39 C30 120.5(5) . . ?
C40 C39 H39 119.8 . . ?
C35 C40 H40 120.2 . . ?
C39 C40 C35 119.7(6) . . ?
C39 C40 H40 120.2 . . ?
C14 C41 H41 120.3 . . ?
C14 C41 C42 119.5(6) . . ?
C42 C41 H41 120.3 . . ?
C37 C42 C41 119.7(6) . . ?
C37 C42 H42 120.1 . . ?
C41 C42 H42 120.1 . . ?
O8 C43 H43A 109.5 . . ?
O8 C43 H43B 109.5 . . ?
O8 C43 H43C 109.5 . . ?
H43A C43 H43B 109.5 . . ?
H43A C43 H43C 109.5 . . ?
H43B C43 H43C 109.5 . . ?
O1 C44 H44A 109.5 . . ?
O1 C44 H44B 109.5 . . ?
O1 C44 H44C 109.5 . . ?
H44A C44 H44B 109.5 . . ?
H44A C44 H44C 109.5 . . ?
H44B C44 H44C 109.5 . . ?

loop_
_geom_bond_atom_site_label_1
_geom_bond_atom_site_label_2
_geom_bond_distance
_geom_bond_site_symmetry_2
_geom_bond_publ_flag
O11 C1 1.347(5) . ?
O11 C2 1.442(6) . ?
O2 C3 1.357(6) . ?
O2 C20 1.442(5) . ?
O3 C18 1.440(5) . ?
O3 C34 1.344(6) . ?
O4 C6 1.451(6) . ?
O4 C31 1.424(6) . ?
O5 C1 1.212(6) . ?
O6 C13 1.231(6) . ?
O7 C3 1.201(6) . ?
O8 C28 1.361(6) . ?
O8 C43 1.423(7) . ?
O9 C34 1.212(10) . ?
O10 C34 1.256(10) . ?
O1 C31 1.371(7) . ?
O1 C44 1.444(8) . ?
N2 H2 0.8800 . ?
N2 C7 1.426(6) . ?
N2 C13 1.336(7) . ?
C1 C12 1.470(7) . ?
C2 H2A 1.0000 . ?
C2 C18 1.517(6) . ?
C2 C20 1.513(6) . ?
C3 C25 1.496(6) . ?
C4 H4 0.9500 . ?
C4 C7 1.392(7) . ?
C4 C19 1.375(7) . ?
C5 C8 1.386(7) . ?
C5 C10 1.395(7) . ?
C5 C29 1.517(7) . ?
C6 H6 1.0000 . ?
C6 C17 1.499(7) . ?
C6 C20 1.520(7) . ?
C7 C9 1.390(7) . ?
C8 H8 0.9500 . ?
C8 C15 1.378(8) . ?
C9 H9 0.9500 . ?
C9 C16 1.390(7) . ?
C10 H10 0.9500 . ?
C10 C26 1.383(8) . ?
C11 H11 0.9500 . ?
C11 C12 1.394(7) . ?
C11 C38 1.381(8) . ?
C12 C22 1.402(6) . ?
C13 C29 1.520(7) . ?
C14 C24 1.383(7) . ?
C14 C34 1.489(7) . ?
C14 C41 1.382(8) . ?
C15 H15 0.9500 . ?
C15 C21 1.380(9) . ?
C16 H16 0.9500 . ?
C16 C28 1.392(8) . ?
C17 H17A 0.9900 . ?
C17 H17B 0.9900 . ?
C17 C23 1.533(8) . ?
C18 H18 1.0000 . ?
C18 C31 1.525(7) . ?
C19 H19 0.9500 . ?
C19 C28 1.381(7) . ?
C20 H20 1.0000 . ?
C21 H21 0.9500 . ?
C21 C26 1.361(9) . ?
C22 H22 0.9500 . ?
C22 C32 1.362(8) . ?
C23 H23A 0.9900 . ?
C23 H23B 0.9900 . ?
C23 C29 1.522(7) . ?
C24 H24 0.9500 . ?
C24 C36 1.397(7) . ?
C25 C27 1.379(7) . ?
C25 C35 1.387(8) . ?
C26 H26 0.9500 . ?
C27 H27 0.9500 . ?
C27 C30 1.372(7) . ?
C29 H29 1.0000 . ?
C30 H30 0.9500 . ?
C30 C39 1.384(10) . ?
C31 H31 1.0000 . ?
C32 H32 0.9500 . ?
C32 C33 1.378(9) . ?
C33 H33 0.9500 . ?
C33 C38 1.390(9) . ?
C35 H35 0.9500 . ?
C35 C40 1.380(8) . ?
C36 H36 0.9500 . ?
C36 C37 1.386(10) . ?
C37 H37 0.9500 . ?
C37 C42 1.359(11) . ?
C38 H38 0.9500 . ?
C39 H39 0.9500 . ?
C39 C40 1.378(10) . ?
C40 H40 0.9500 . ?
C41 H41 0.9500 . ?
C41 C42 1.391(9) . ?
C42 H42 0.9500 . ?
C43 H43A 0.9800 . ?
C43 H43B 0.9800 . ?
C43 H43C 0.9800 . ?
C44 H44A 0.9800 . ?
C44 H44B 0.9800 . ?
C44 H44C 0.9800 . ?

loop_
_geom_torsion_atom_site_label_1
_geom_torsion_atom_site_label_2
_geom_torsion_atom_site_label_3
_geom_torsion_atom_site_label_4
_geom_torsion
_geom_torsion_site_symmetry_1
_geom_torsion_site_symmetry_2
_geom_torsion_site_symmetry_3
_geom_torsion_site_symmetry_4
_geom_torsion_publ_flag
O11 C1 C12 C11 1.4(6) . . . . ?
O11 C1 C12 C22 -178.8(4) . . . . ?
O11 C2 C18 O3 64.0(5) . . . . ?
O11 C2 C18 C31 -172.6(4) . . . . ?
O11 C2 C20 O2 -65.3(4) . . . . ?
O11 C2 C20 C6 175.3(3) . . . . ?
O2 C3 C25 C27 2.4(6) . . . . ?
O2 C3 C25 C35 -176.8(5) . . . . ?
O3 C18 C31 O4 173.5(4) . . . . ?
O3 C18 C31 O1 49.9(5) . . . . ?
O4 C6 C17 C23 68.0(6) . . . . ?
O4 C6 C20 O2 179.6(4) . . . . ?
O4 C6 C20 C2 -62.8(5) . . . . ?
O5 C1 C12 C11 -178.6(5) . . . . ?
O5 C1 C12 C22 1.2(7) . . . . ?
O6 C13 C29 C5 76.3(6) . . . . ?
O6 C13 C29 C23 -47.6(6) . . . . ?
O7 C3 C25 C27 -177.3(5) . . . . ?
O7 C3 C25 C35 3.4(8) . . . . ?
N2 C7 C9 C16 -178.1(4) . . . . ?
N2 C13 C29 C5 -104.9(5) . . . . ?
N2 C13 C29 C23 131.3(4) . . . . ?
C1 O11 C2 C18 -116.4(4) . . . . ?
C1 O11 C2 C20 126.6(4) . . . . ?
C1 C12 C22 C32 -179.5(5) . . . . ?
C2 O11 C1 O5 -9.4(6) . . . . ?
C2 O11 C1 C12 170.5(4) . . . . ?
C2 C18 C31 O4 54.1(5) . . . . ?
C2 C18 C31 O1 -69.6(5) . . . . ?
C3 O2 C20 C2 133.5(4) . . . . ?
C3 O2 C20 C6 -108.0(4) . . . . ?
C3 C25 C27 C30 179.4(5) . . . . ?
C3 C25 C35 C40 -178.7(6) . . . . ?
C4 C7 C9 C16 1.9(7) . . . . ?
C4 C19 C28 O8 -177.3(5) . . . . ?
C4 C19 C28 C16 2.1(8) . . . . ?
C5 C8 C15 C21 -0.2(8) . . . . ?
C5 C10 C26 C21 1.3(8) . . . . ?
C6 O4 C31 O1 61.8(6) . . . . ?
C6 O4 C31 C18 -60.3(5) . . . . ?
C6 C17 C23 C29 171.1(4) . . . . ?
C7 N2 C13 O6 -2.3(7) . . . . ?
C7 N2 C13 C29 178.9(4) . . . . ?
C7 C4 C19 C28 -0.5(8) . . . . ?
C7 C9 C16 C28 -0.4(8) . . . . ?
C8 C5 C10 C26 -2.3(7) . . . . ?
C8 C5 C29 C13 126.7(5) . . . . ?
C8 C5 C29 C23 -111.9(5) . . . . ?
C8 C15 C21 C26 -0.8(9) . . . . ?
C9 C16 C28 O8 177.7(5) . . . . ?
C9 C16 C28 C19 -1.7(8) . . . . ?
C10 C5 C8 C15 1.8(7) . . . . ?
C10 C5 C29 C13 -53.5(6) . . . . ?
C10 C5 C29 C23 67.9(6) . . . . ?
C11 C12 C22 C32 0.3(7) . . . . ?
C12 C11 C38 C33 -0.5(9) . . . . ?
C12 C22 C32 C33 0.6(8) . . . . ?
C13 N2 C7 C4 -126.0(5) . . . . ?
C13 N2 C7 C9 54.1(6) . . . . ?
C14 C24 C36 C37 -1.3(10) . . . . ?
C14 C41 C42 C37 -1.6(12) . . . . ?
C15 C21 C26 C10 0.3(8) . . . . ?
C17 C6 C20 O2 61.3(5) . . . . ?
C17 C6 C20 C2 178.8(4) . . . . ?
C17 C23 C29 C5 177.8(4) . . . . ?
C17 C23 C29 C13 -60.1(5) . . . . ?
C18 O3 C34 O9 -25.9(12) . . . . ?
C18 O3 C34 O10 12.7(11) . . . . ?
C18 O3 C34 C14 174.3(5) . . . . ?
C18 C2 C20 O2 178.4(4) . . . . ?
C18 C2 C20 C6 59.0(5) . . . . ?
C19 C4 C7 N2 178.5(4) . . . . ?
C19 C4 C7 C9 -1.5(7) . . . . ?
C20 O2 C3 O7 2.2(7) . . . . ?
C20 O2 C3 C25 -177.6(4) . . . . ?
C20 C2 C18 O3 -178.2(4) . . . . ?
C20 C2 C18 C31 -54.8(5) . . . . ?
C20 C6 C17 C23 -174.0(4) . . . . ?
C22 C32 C33 C38 -1.4(9) . . . . ?
C24 C14 C34 O3 -16.9(10) . . . . ?
C24 C14 C34 O9 -176.8(9) . . . . ?
C24 C14 C34 O10 144.1(9) . . . . ?
C24 C14 C41 C42 1.9(11) . . . . ?
C24 C36 C37 C42 1.6(11) . . . . ?
C25 C27 C30 C39 -0.3(8) . . . . ?
C25 C35 C40 C39 -1.0(10) . . . . ?
C27 C25 C35 C40 2.1(9) . . . . ?
C27 C30 C39 C40 1.3(9) . . . . ?
C29 C5 C8 C15 -178.4(5) . . . . ?
C29 C5 C10 C26 177.9(5) . . . . ?
C30 C39 C40 C35 -0.6(10) . . . . ?
C31 O4 C6 C17 -172.0(4) . . . . ?
C31 O4 C6 C20 65.3(5) . . . . ?
C32 C33 C38 C11 1.4(9) . . . . ?
C34 O3 C18 C2 -152.4(5) . . . . ?
C34 O3 C18 C31 84.7(6) . . . . ?
C34 C14 C24 C36 -179.0(6) . . . . ?
C34 C14 C41 C42 -179.5(7) . . . . ?
C35 C25 C27 C30 -1.4(8) . . . . ?
C36 C37 C42 C41 -0.1(12) . . . . ?
C38 C11 C12 C1 179.4(5) . . . . ?
C38 C11 C12 C22 -0.4(8) . . . . ?
C41 C14 C24 C36 -0.4(10) . . . . ?
C41 C14 C34 O3 164.4(6) . . . . ?
C41 C14 C34 O9 4.5(12) . . . . ?
C41 C14 C34 O10 -34.6(12) . . . . ?
C43 O8 C28 C16 -0.7(8) . . . . ?
C43 O8 C28 C19 178.7(6) . . . . ?
C44 O1 C31 O4 68.6(6) . . . . ?
C44 O1 C31 C18 -170.2(5) . . . . ?
